data_8103791
loop_
_publ_author_name
'Weirich, T.E.'

_publ_section_title
;
 Electron diffraction structure analysis: structural research with
 low-quality diffraction data
;
_journal_name_full 'Zeitschrift fuer Kristallographie (149,1979-)'
_journal_page_first 269
_journal_page_last 278
_journal_volume 218
_journal_year 2003
_chemical_formula_sum 'Se Ti2'
_chemical_name_systematic 'Ti2 Se'
_space_group_IT_number 58
_symmetry_space_group_name_Hall '-P 2 2n'
_symmetry_space_group_name_H-M 'P n n m'
_cell_angle_alpha 90
_cell_angle_beta 90
_cell_angle_gamma 90
_cell_formula_units_Z 12
_cell_length_a 11.708
_cell_length_b 14.668
_cell_length_c 3.45
_cell_volume 592.479
_citation_journal_id_ASTM ZEKRDZ
_cod_data_source_file Weirich_ZEKRDZ_2003_1118.cif
_cod_data_source_block Se1Ti2
_cod_original_cell_volume 592.4787
_cod_original_formula_sum 'Se1 Ti2'
_cod_database_code 8103791

loop_
_symmetry_equiv_pos_as_xyz
x,y,z
-x,-y,z
x+1/2,-y+1/2,-z+1/2
-x+1/2,y+1/2,-z+1/2
-x,-y,-z
x,y,-z
-x-1/2,y-1/2,z-1/2
x-1/2,-y-1/2,z-1/2

loop_
_atom_site_label
_atom_site_type_symbol
_atom_site_fract_x
_atom_site_fract_y
_atom_site_fract_z
_atom_site_occupancy
_atom_site_U_iso_or_equiv
Ti4 Ti 0.4639 0.3967 0 1 0.0
Se2 Se 0.2452 0.4152 0 1 0.0
Ti1 Ti 0.1561 0.024 0 1 0.0
Ti6 Ti 0.8733 0.4112 0 1 0.0
Se1 Se 0.4346 0.2092 0 1 0.0
Ti5 Ti 0.804 0.2033 0 1 0.0
Ti2 Ti 0.0826 0.2647 0 1 0.0
Se3 Se 0.6832 0.3481 0 1 0.0
Ti3 Ti 0.5887 0.0755 0 1 0.0
